data_1510927
loop_
_publ_author_name
'Diercks, H.'
'Puettmann, C.'
'Krebs, B.'

_publ_section_title
;
 Synthesis, crystal structures and properties of M3 B3 S6 (M= Na, K, Rb)
 and Li Sr B3 S6
;
_journal_name_full 'Phosphorus, Sulfur, Silicon and Related Elements'
_journal_page_first 1
_journal_page_last 4
_journal_paper_doi 10.1080/10426509208055305
_journal_volume 65
_journal_year 1992
_chemical_formula_sum 'B3 Li S6 Sr'
_chemical_name_systematic 'Li Sr (B3 S6)'
_space_group_IT_number 9
_symmetry_space_group_name_Hall 'C -2yc'
_symmetry_space_group_name_H-M 'C 1 c 1'
_cell_angle_alpha 90
_cell_angle_beta 116.76
_cell_angle_gamma 90
_cell_formula_units_Z 4
_cell_length_a 14.933
_cell_length_b 8.703
_cell_length_c 7.866
_cell_volume 912.794
_citation_journal_id_ASTM PSSLEC
_cod_data_source_file boron_456.cif
_cod_data_source_block B3Li1S6Sr1
_cod_original_cell_volume 912.7944
_cod_original_formula_sum 'B3 Li1 S6 Sr1'
_cod_database_code 1510927

loop_
_symmetry_equiv_pos_as_xyz
x,y,z
x,-y,z+1/2
x+1/2,y+1/2,z
x+1/2,-y+1/2,z+1/2

loop_
_atom_site_label
_atom_site_type_symbol
_atom_site_fract_x
_atom_site_fract_y
_atom_site_fract_z
_atom_site_occupancy
_atom_site_U_iso_or_equiv
S4 S-2 0.42134 0.01765 0.40736 1 0.0
Li1 Li+1 0.5967 0.1091 0.5585 1 0.0
B2 B+3 0.0206 0.0081 0.5583 1 0.0
S6 S-2 0.90428 0.08878 0.01137 1 0.0
S5 S-2 0.68562 0.04912 0.9231 1 0.0
S3 S-2 0.04147 0.21392 0.56856 1 0.0
Sr1 Sr+2 0.2594 0.12067 0.5246 1 0.0
B1 B+3 0.4256 0.1785 0.9732 1 0.0
B3 B+3 0.7997 0.0405 0.4606 1 0.0
S1 S-2 0.12784 0.10642 0.10197 1 0.0
S2 S-2 0.80252 0.24762 0.43095 1 0.0
